data_7244287
loop_
_publ_author_name
'Edkins, Katharina'
'Tweedy, Jane'
'Fung, Stephanie'
'Edkins, Robert M.'

_publ_section_title
;
 Steric influence on solvate formation -- a comparison of resorcylic acid
 and two brominated derivatives
;
_journal_name_full CrystEngComm
_journal_paper_doi 10.1039/D1CE01592C
_journal_year 2022
_chemical_formula_moiety 'C7 H4 Br2 O4, C4 H8 O2'
_chemical_formula_sum 'C11 H12 Br2 O6'
_chemical_formula_weight 400.03
_chemical_name_systematic '3,5-dibromo-resorcylic acid dioxane solvate'
_space_group_crystal_system monoclinic
_space_group_IT_number 14
_space_group_name_Hall '-P 2yn'
_space_group_name_H-M_alt 'P 1 21/n 1'
_atom_sites_solution_hydrogens geom
_atom_sites_solution_primary iterative
_audit_creation_date 2021-06-16
_audit_creation_method
;
Olex2 1.3-alpha
(compiled 2020.11.12 svn.r5f609507 for OlexSys, GUI svn.r6272)
;
_audit_update_record
;
2021-11-08 deposited with the CCDC.	2022-01-19 downloaded from the CCDC.
;
_cell_angle_alpha 90
_cell_angle_beta 91.041(2)
_cell_angle_gamma 90
_cell_formula_units_Z 4
_cell_length_a 5.0921(3)
_cell_length_b 9.6935(6)
_cell_length_c 27.0491(16)
_cell_measurement_reflns_used 6745
_cell_measurement_temperature 120
_cell_measurement_theta_max 26.84
_cell_measurement_theta_min 2.23
_cell_volume 1334.93(14)
_computing_cell_refinement 'SAINT v8.37A (Bruker, 2015)'
_computing_data_reduction 'SAINT v8.37A (Bruker, 2015)'
_computing_molecular_graphics 'Olex2 1.3-alpha (Dolomanov et al., 2009)'
_computing_publication_material 'Olex2 1.3-alpha (Dolomanov et al., 2009)'
_computing_structure_refinement 'SHELXL 2018/3 (Sheldrick, 2015)'
_computing_structure_solution 'olex2.solve 1.3-alpha (Bourhis et al., 2015)'
_diffrn_ambient_temperature 120
_diffrn_detector 'Bruker APEX2 area detector'
_diffrn_detector_area_resol_mean 7.9
_diffrn_detector_type 'CCD area detector'
_diffrn_measured_fraction_theta_full 1.000
_diffrn_measured_fraction_theta_max 1.000
_diffrn_measurement_device 'three-circle diffractometer'
_diffrn_measurement_device_type 'Bruker APEX-II CCD'
_diffrn_measurement_method '\w and \f scans'
_diffrn_radiation_monochromator 'mirror optics'
_diffrn_radiation_probe x-ray
_diffrn_radiation_type MoK\a
_diffrn_radiation_wavelength 0.71073
_diffrn_reflns_av_R_equivalents 0.0387
_diffrn_reflns_av_unetI/netI 0.0304
_diffrn_reflns_Laue_measured_fraction_full 1.000
_diffrn_reflns_Laue_measured_fraction_max 1.000
_diffrn_reflns_limit_h_max 6
_diffrn_reflns_limit_h_min -5
_diffrn_reflns_limit_k_max 11
_diffrn_reflns_limit_k_min -11
_diffrn_reflns_limit_l_max 33
_diffrn_reflns_limit_l_min -33
_diffrn_reflns_number 13871
_diffrn_reflns_point_group_measured_fraction_full 1.000
_diffrn_reflns_point_group_measured_fraction_max 1.000
_diffrn_reflns_theta_full 25.242
_diffrn_reflns_theta_max 25.988
_diffrn_reflns_theta_min 2.232
_diffrn_source 'microfocus sealed X-ray tube'
_diffrn_source_current 1.0
_diffrn_source_power 0.05
_diffrn_source_type 'Incoatec I\ms'
_diffrn_source_voltage 50.0
_diffrn_standards_number 0
_exptl_absorpt_coefficient_mu 6.091
_exptl_absorpt_correction_T_max 0.7097
_exptl_absorpt_correction_T_min 0.4818
_exptl_absorpt_correction_type numerical
_exptl_absorpt_process_details
;
SADABS-2014/5 (Bruker,2014/5) was used for absorption correction.
wR2(int) was 0.0582 before and 0.0494 after correction.
The Ratio of minimum to maximum transmission is 0.6789.
The \l/2 correction factor is Not present.
;
_exptl_crystal_colour 'clear colourless'
_exptl_crystal_colour_lustre clear
_exptl_crystal_colour_primary colourless
_exptl_crystal_density_diffrn 1.990
_exptl_crystal_description prism
_exptl_crystal_F_000 784
_exptl_crystal_preparation 'Cut from a larger crystal'
_exptl_crystal_recrystallization_method 'crystallised by evaporation from dioxane'
_exptl_crystal_size_max 0.192
_exptl_crystal_size_mid 0.169
_exptl_crystal_size_min 0.098
_refine_diff_density_max 0.368
_refine_diff_density_min -0.350
_refine_diff_density_rms 0.084
_refine_ls_extinction_method none
_refine_ls_goodness_of_fit_ref 1.082
_refine_ls_hydrogen_treatment constr
_refine_ls_matrix_type full
_refine_ls_number_parameters 175
_refine_ls_number_reflns 2628
_refine_ls_number_restraints 0
_refine_ls_restrained_S_all 1.082
_refine_ls_R_factor_all 0.0347
_refine_ls_R_factor_gt 0.0250
_refine_ls_shift/su_max 0.001
_refine_ls_shift/su_mean 0.000
_refine_ls_structure_factor_coef Fsqd
_refine_ls_weighting_details 'w=1/[\s^2^(Fo^2^)+(0.0118P)^2^+1.3001P] where P=(Fo^2^+2Fc^2^)/3'
_refine_ls_weighting_scheme calc
_refine_ls_wR_factor_gt 0.0443
_refine_ls_wR_factor_ref 0.0462
_reflns_Friedel_coverage 0.000
_reflns_number_gt 2290
_reflns_number_total 2628
_reflns_threshold_expression 'I > 2\s(I)'
_cod_data_source_file d1ce01592c2.cif
_cod_data_source_block ke031
_cod_database_code 7244287
_shelx_shelxl_version_number 2018/3
_shelx_space_group_comment
;
The symmetry employed for this shelxl refinement is uniquely defined
by the following loop, which should always be used as a source of
symmetry information in preference to the above space-group names.
They are only intended as comments.
;
_olex2_refinement_description
;
1. Fixed Uiso
 At 1.2 times of:
  All C(H) groups, All C(H,H) groups
 At 1.5 times of:
  All O(H) groups
2.a Secondary CH2 refined with riding coordinates:
 C2S(H2SA,H2SB), C3S(H3SA,H3SB), C4S(H4SA,H4SB), C1S(H1SA,H1SB)
2.b Aromatic/amide H refined with riding coordinates:
 C7(H7)
2.c Idealised tetrahedral OH refined as rotating group:
 O3(H3), O4(H4), O2(H2)
;
_olex2_exptl_crystal_mounting_method
'Crystal coated in perfluoro polyether oil and mounted on a MiTeGen sample holder directly into the precooled cryostream'
_olex2_submission_original_sample_id 'BRA DIO'
_olex2_submission_special_instructions 'No special instructions were received'

loop_
_space_group_symop_operation_xyz
'x, y, z'
'-x+1/2, y+1/2, -z+1/2'
'-x, -y, -z'
'x-1/2, -y-1/2, z-1/2'

loop_
_atom_site_label
_atom_site_type_symbol
_atom_site_fract_x
_atom_site_fract_y
_atom_site_fract_z
_atom_site_U_iso_or_equiv
_atom_site_adp_type
_atom_site_occupancy
_atom_site_site_symmetry_order
_atom_site_calc_flag
_atom_site_refinement_flags_posn
_atom_site_refinement_flags_adp
_atom_site_refinement_flags_occupancy
_atom_site_disorder_assembly
_atom_site_disorder_group
Br1 Br 0.07234(5) 0.27020(3) 0.29059(2) 0.01261(7) Uani 1 1 d . . . . .
Br2 Br -0.20612(6) 0.29882(3) 0.49240(2) 0.02450(9) Uani 1 1 d . . . . .
O3 O -0.3547(4) 0.47997(19) 0.28120(6) 0.0159(4) Uani 1 1 d . . . . .
H3 H -0.475629 0.535377 0.278249 0.024 Uiso 1 1 calc R U . . .
O4 O 0.0890(3) 0.20925(18) 0.40379(6) 0.0144(4) Uani 1 1 d . . . . .
H4 H 0.178978 0.188837 0.380037 0.022 Uiso 1 1 calc R U . . .
O2S O -0.5305(3) 1.05303(18) 0.36763(6) 0.0150(4) Uani 1 1 d . . . . .
O2 O -0.8397(3) 0.63294(18) 0.39074(6) 0.0145(4) Uani 1 1 d . . . . .
H2 H -0.955022 0.685985 0.381030 0.022 Uiso 1 1 calc R U . . .
O1S O -0.2161(3) 0.81402(18) 0.37389(6) 0.0158(4) Uani 1 1 d . . . . .
O1 O -0.7397(3) 0.63503(18) 0.31060(6) 0.0154(4) Uani 1 1 d . . . . .
C5 C -0.0962(5) 0.3009(2) 0.38954(9) 0.0105(5) Uani 1 1 d . . . . .
C3 C -0.3298(5) 0.4413(2) 0.32881(9) 0.0092(5) Uani 1 1 d . . . . .
C2 C -0.4904(5) 0.4936(2) 0.36585(9) 0.0102(5) Uani 1 1 d . . . . .
C1 C -0.6985(5) 0.5928(3) 0.35290(9) 0.0107(5) Uani 1 1 d . . . . .
C7 C -0.4516(5) 0.4481(3) 0.41469(9) 0.0126(5) Uani 1 1 d . . . . .
H7 H -0.558603 0.481409 0.439509 0.015 Uiso 1 1 calc R U . . .
C4 C -0.1368(5) 0.3445(2) 0.34107(9) 0.0092(5) Uani 1 1 d . . . . .
C2S C -0.4734(5) 0.9736(3) 0.32428(9) 0.0150(6) Uani 1 1 d . . . . .
H2SA H -0.467913 1.034034 0.295722 0.018 Uiso 1 1 calc R U . . .
H2SB H -0.611201 0.906093 0.318541 0.018 Uiso 1 1 calc R U . . .
C6 C -0.2580(5) 0.3552(3) 0.42606(9) 0.0116(5) Uani 1 1 d . . . . .
C3S C -0.5327(5) 0.9659(3) 0.41048(10) 0.0164(6) Uani 1 1 d . . . . .
H3SA H -0.671582 0.897997 0.406848 0.020 Uiso 1 1 calc R U . . .
H3SB H -0.568135 1.021123 0.439522 0.020 Uiso 1 1 calc R U . . .
C4S C -0.2732(5) 0.8939(3) 0.41719(9) 0.0162(6) Uani 1 1 d . . . . .
H4SA H -0.135485 0.961514 0.422861 0.019 Uiso 1 1 calc R U . . .
H4SB H -0.278888 0.833786 0.445824 0.019 Uiso 1 1 calc R U . . .
C1S C -0.2128(5) 0.9011(3) 0.33078(10) 0.0158(6) Uani 1 1 d . . . . .
H1SA H -0.178219 0.845666 0.301756 0.019 Uiso 1 1 calc R U . . .
H1SB H -0.073513 0.968808 0.334319 0.019 Uiso 1 1 calc R U . . .

loop_
_atom_site_aniso_label
_atom_site_aniso_U_11
_atom_site_aniso_U_22
_atom_site_aniso_U_33
_atom_site_aniso_U_23
_atom_site_aniso_U_13
_atom_site_aniso_U_12
Br1 0.01359(13) 0.01349(13) 0.01090(13) -0.00183(10) 0.00365(10) 0.00355(10)
Br2 0.02994(17) 0.03448(18) 0.00916(14) 0.00569(12) 0.00226(12) 0.01800(13)
O3 0.0174(10) 0.0197(10) 0.0104(9) 0.0047(8) 0.0005(8) 0.0086(8)
O4 0.0139(9) 0.0167(10) 0.0128(9) 0.0012(8) 0.0020(7) 0.0102(8)
O2S 0.0163(10) 0.0157(10) 0.0131(9) 0.0010(8) 0.0012(8) 0.0085(8)
O2 0.0130(10) 0.0165(10) 0.0139(9) -0.0004(8) 0.0010(8) 0.0101(8)
O1S 0.0172(10) 0.0152(10) 0.0151(9) 0.0019(8) 0.0046(8) 0.0080(8)
O1 0.0173(10) 0.0175(10) 0.0115(9) 0.0045(8) -0.0008(8) 0.0047(8)
C5 0.0083(12) 0.0074(13) 0.0157(13) -0.0010(10) -0.0006(10) 0.0014(10)
C3 0.0096(12) 0.0078(12) 0.0104(13) -0.0005(10) -0.0002(10) -0.0021(10)
C2 0.0077(12) 0.0111(13) 0.0118(13) -0.0012(10) 0.0011(10) 0.0004(10)
C1 0.0095(13) 0.0083(12) 0.0143(14) -0.0017(10) 0.0011(11) -0.0016(10)
C7 0.0134(13) 0.0140(13) 0.0105(13) -0.0018(11) 0.0037(11) 0.0015(11)
C4 0.0094(12) 0.0093(12) 0.0092(12) -0.0026(10) 0.0042(10) 0.0009(10)
C2S 0.0124(14) 0.0201(14) 0.0126(14) 0.0006(11) 0.0004(11) 0.0056(11)
C6 0.0153(13) 0.0131(13) 0.0062(12) 0.0014(10) 0.0005(10) 0.0013(11)
C3S 0.0165(14) 0.0195(14) 0.0133(14) 0.0010(12) 0.0040(11) 0.0057(11)
C4S 0.0167(14) 0.0196(14) 0.0123(13) 0.0014(11) -0.0004(11) 0.0071(11)
C1S 0.0142(14) 0.0188(14) 0.0146(14) 0.0026(11) 0.0045(11) 0.0048(11)

loop_
_atom_type_symbol
_atom_type_description
_atom_type_scat_dispersion_real
_atom_type_scat_dispersion_imag
_atom_type_scat_source
C C 0.0033 0.0016 'International Tables Vol C Tables 4.2.6.8 and 6.1.1.4'
H H 0.0000 0.0000 'International Tables Vol C Tables 4.2.6.8 and 6.1.1.4'
O O 0.0106 0.0060 'International Tables Vol C Tables 4.2.6.8 and 6.1.1.4'
Br Br -0.2901 2.4595 'International Tables Vol C Tables 4.2.6.8 and 6.1.1.4'

loop_
_geom_angle_atom_site_label_1
_geom_angle_atom_site_label_2
_geom_angle_atom_site_label_3
_geom_angle
_geom_angle_site_symmetry_1
_geom_angle_site_symmetry_3
_geom_angle_publ_flag
C3 O3 H3 109.5 . . ?
C5 O4 H4 109.5 . . ?
C3S O2S C2S 110.43(19) . . ?
C1 O2 H2 109.5 . . ?
C4S O1S C1S 110.46(19) . . ?
O4 C5 C4 124.2(2) . . ?
O4 C5 C6 117.6(2) . . ?
C4 C5 C6 118.2(2) . . ?
O3 C3 C2 122.6(2) . . ?
O3 C3 C4 118.0(2) . . ?
C4 C3 C2 119.5(2) . . ?
C3 C2 C1 119.7(2) . . ?
C3 C2 C7 119.1(2) . . ?
C7 C2 C1 121.3(2) . . ?
O2 C1 C2 114.1(2) . . ?
O1 C1 O2 122.5(2) . . ?
O1 C1 C2 123.4(2) . . ?
C2 C7 H7 119.7 . . ?
C6 C7 C2 120.5(2) . . ?
C6 C7 H7 119.7 . . ?
C5 C4 Br1 119.31(18) . . ?
C5 C4 C3 121.4(2) . . ?
C3 C4 Br1 119.25(18) . . ?
O2S C2S H2SA 109.6 . . ?
O2S C2S H2SB 109.6 . . ?
O2S C2S C1S 110.2(2) . . ?
H2SA C2S H2SB 108.1 . . ?
C1S C2S H2SA 109.6 . . ?
C1S C2S H2SB 109.6 . . ?
C5 C6 Br2 119.16(18) . . ?
C7 C6 Br2 119.49(19) . . ?
C7 C6 C5 121.4(2) . . ?
O2S C3S H3SA 109.5 . . ?
O2S C3S H3SB 109.5 . . ?
O2S C3S C4S 110.6(2) . . ?
H3SA C3S H3SB 108.1 . . ?
C4S C3S H3SA 109.5 . . ?
C4S C3S H3SB 109.5 . . ?
O1S C4S C3S 110.0(2) . . ?
O1S C4S H4SA 109.7 . . ?
O1S C4S H4SB 109.7 . . ?
C3S C4S H4SA 109.7 . . ?
C3S C4S H4SB 109.7 . . ?
H4SA C4S H4SB 108.2 . . ?
O1S C1S C2S 110.1(2) . . ?
O1S C1S H1SA 109.6 . . ?
O1S C1S H1SB 109.6 . . ?
C2S C1S H1SA 109.6 . . ?
C2S C1S H1SB 109.6 . . ?
H1SA C1S H1SB 108.1 . . ?

loop_
_geom_bond_atom_site_label_1
_geom_bond_atom_site_label_2
_geom_bond_distance
_geom_bond_site_symmetry_2
_geom_bond_publ_flag
Br1 C4 1.890(2) . ?
Br2 C6 1.890(2) . ?
O3 H3 0.8200 . ?
O3 C3 1.345(3) . ?
O4 H4 0.8200 . ?
O4 C5 1.347(3) . ?
O2S C2S 1.437(3) . ?
O2S C3S 1.434(3) . ?
O2 H2 0.8200 . ?
O2 C1 1.320(3) . ?
O1S C4S 1.438(3) . ?
O1S C1S 1.440(3) . ?
O1 C1 1.230(3) . ?
C5 C4 1.389(3) . ?
C5 C6 1.400(3) . ?
C3 C2 1.400(3) . ?
C3 C4 1.394(3) . ?
C2 C1 1.469(3) . ?
C2 C7 1.403(3) . ?
C7 H7 0.9300 . ?
C7 C6 1.366(3) . ?
C2S H2SA 0.9700 . ?
C2S H2SB 0.9700 . ?
C2S C1S 1.509(3) . ?
C3S H3SA 0.9700 . ?
C3S H3SB 0.9700 . ?
C3S C4S 1.503(3) . ?
C4S H4SA 0.9700 . ?
C4S H4SB 0.9700 . ?
C1S H1SA 0.9700 . ?
C1S H1SB 0.9700 . ?

loop_
_geom_torsion_atom_site_label_1
_geom_torsion_atom_site_label_2
_geom_torsion_atom_site_label_3
_geom_torsion_atom_site_label_4
_geom_torsion
_geom_torsion_site_symmetry_1
_geom_torsion_site_symmetry_2
_geom_torsion_site_symmetry_3
_geom_torsion_site_symmetry_4
_geom_torsion_publ_flag
O3 C3 C2 C1 1.1(4) . . . . ?
O3 C3 C2 C7 -179.9(2) . . . . ?
O3 C3 C4 Br1 -1.4(3) . . . . ?
O3 C3 C4 C5 179.0(2) . . . . ?
O4 C5 C4 Br1 1.3(3) . . . . ?
O4 C5 C4 C3 -179.1(2) . . . . ?
O4 C5 C6 Br2 0.5(3) . . . . ?
O4 C5 C6 C7 -179.6(2) . . . . ?
O2S C2S C1S O1S 57.7(3) . . . . ?
O2S C3S C4S O1S -58.0(3) . . . . ?
C3 C2 C1 O2 178.9(2) . . . . ?
C3 C2 C1 O1 -0.9(4) . . . . ?
C3 C2 C7 C6 0.7(4) . . . . ?
C2 C3 C4 Br1 178.12(18) . . . . ?
C2 C3 C4 C5 -1.5(4) . . . . ?
C2 C7 C6 Br2 178.71(19) . . . . ?
C2 C7 C6 C5 -1.2(4) . . . . ?
C1 C2 C7 C6 179.7(2) . . . . ?
C7 C2 C1 O2 0.0(3) . . . . ?
C7 C2 C1 O1 -179.8(2) . . . . ?
C4 C5 C6 Br2 -179.60(18) . . . . ?
C4 C5 C6 C7 0.3(4) . . . . ?
C4 C3 C2 C1 -178.4(2) . . . . ?
C4 C3 C2 C7 0.6(4) . . . . ?
C2S O2S C3S C4S 58.1(3) . . . . ?
C6 C5 C4 Br1 -178.53(18) . . . . ?
C6 C5 C4 C3 1.0(4) . . . . ?
C3S O2S C2S C1S -57.8(3) . . . . ?
C4S O1S C1S C2S -58.0(3) . . . . ?
C1S O1S C4S C3S 58.0(3) . . . . ?
